data_7214284
loop_
_publ_author_name
'Jacobs, Ayesha'
'B\'athori, Nikoletta B.'
'Kabwit, Rodriguez Y.'
'Weber, Edwin'

_publ_section_title
;
 Salts of the scissor-shaped racemic host
 1,1&#x2032;-binaphthyl-2,2&#x2032;-dicarboxylic acid with amines:
 structure and thermal stability
;
_journal_issue 12
_journal_name_full CrystEngComm
_journal_page_first 2462
_journal_paper_doi 10.1039/c3ce42215a
_journal_volume 16
_journal_year 2014
_chemical_formula_sum 'C53 H81 N5 O7'
_chemical_formula_weight 900.23
_chemical_name_systematic
; 
 ? 
;
_space_group_IT_number 2
_symmetry_cell_setting triclinic
_symmetry_space_group_name_Hall '-P 1'
_symmetry_space_group_name_H-M 'P -1'
_atom_sites_solution_hydrogens geom
_atom_sites_solution_primary direct
_atom_sites_solution_secondary difmap
_audit_creation_method SHELXL-97
_cell_angle_alpha 100.82(3)
_cell_angle_beta 117.76(3)
_cell_angle_gamma 104.12(3)
_cell_formula_units_Z 2
_cell_length_a 14.254(3)
_cell_length_b 14.900(3)
_cell_length_c 15.067(3)
_cell_measurement_reflns_used 10474
_cell_measurement_temperature 173(2)
_cell_measurement_theta_max 26.37
_cell_measurement_theta_min 1.00
_cell_volume 2571.3(16)
_computing_cell_refinement 'DENZO-SMN (Otwinowski & Minor, 1997)'
_computing_data_collection 'COLLECT (2000)'
_computing_data_reduction 'DENZO-SMN (Otwinowski & Minor, 1997)'
_computing_molecular_graphics 'X-seed (Barbour, 1999)'
_computing_publication_material 'SHELXL-97 (Sheldrick, 1997)'
_computing_structure_refinement 'SHELXL-97 (Sheldrick, 1997)'
_computing_structure_solution 'SHELXS-97 (Sheldrick, 1990)'
_diffrn_ambient_temperature 173(2)
_diffrn_measured_fraction_theta_full 0.995
_diffrn_measured_fraction_theta_max 0.995
_diffrn_measurement_device_type 'Nonius KappaCCD'
_diffrn_measurement_method '1\% \f scans and \w scans'
_diffrn_radiation_monochromator graphite
_diffrn_radiation_source 'fine-focus sealed tube'
_diffrn_radiation_type MoK\a
_diffrn_radiation_wavelength 0.71073
_diffrn_reflns_av_R_equivalents 0.0000
_diffrn_reflns_av_sigmaI/netI 0.0284
_diffrn_reflns_limit_h_max 17
_diffrn_reflns_limit_h_min 0
_diffrn_reflns_limit_k_max 18
_diffrn_reflns_limit_k_min -18
_diffrn_reflns_limit_l_max 16
_diffrn_reflns_limit_l_min -18
_diffrn_reflns_number 10477
_diffrn_reflns_theta_full 26.39
_diffrn_reflns_theta_max 26.39
_diffrn_reflns_theta_min 1.51
_exptl_absorpt_coefficient_mu 0.077
_exptl_absorpt_correction_type none
_exptl_absorpt_process_details none
_exptl_crystal_colour colourless
_exptl_crystal_density_diffrn 1.163
_exptl_crystal_density_method 'not measured'
_exptl_crystal_description block
_exptl_crystal_F_000 980
_exptl_crystal_size_max 0.25
_exptl_crystal_size_mid 0.18
_exptl_crystal_size_min 0.12
_refine_diff_density_max 0.891
_refine_diff_density_min -0.369
_refine_diff_density_rms 0.051
_refine_ls_extinction_method none
_refine_ls_goodness_of_fit_ref 1.037
_refine_ls_hydrogen_treatment mixed
_refine_ls_matrix_type full
_refine_ls_number_parameters 698
_refine_ls_number_reflns 10477
_refine_ls_number_restraints 5
_refine_ls_restrained_S_all 1.036
_refine_ls_R_factor_all 0.0787
_refine_ls_R_factor_gt 0.0605
_refine_ls_shift/su_max 0.001
_refine_ls_shift/su_mean 0.000
_refine_ls_structure_factor_coef Fsqd
_refine_ls_weighting_details 'calc w=1/[\s^2^(Fo^2^)+(0.1047P)^2^+1.0472P] where P=(Fo^2^+2Fc^2^)/3'
_refine_ls_weighting_scheme calc
_refine_ls_wR_factor_gt 0.1684
_refine_ls_wR_factor_ref 0.1829
_reflns_number_gt 8075
_reflns_number_total 10477
_reflns_threshold_expression >2sigma(I)
_cod_data_source_file c3ce42215a2.cif
_cod_data_source_block c:\
_cod_depositor_comments
;
The following automatic conversions were performed:

'_symmetry_cell_setting' value 'Triclinic' changed to 'triclinic'
according to
/usr/data/users/saulius/crontab/automatic-downloads/current/RSC/lib/dictionaries/cif_core.dic
dictionary named 'cif_core.dic' version 2.4.2 from 2011-04-26.

Automatic conversion script
Id: cif_fix_values 2281 2013-09-26 08:29:07Z andrius 
;
_cod_database_code 7214284

loop_
_symmetry_equiv_pos_as_xyz
'x, y, z'
'-x, -y, -z'

loop_
_atom_site_label
_atom_site_type_symbol
_atom_site_fract_x
_atom_site_fract_y
_atom_site_fract_z
_atom_site_U_iso_or_equiv
_atom_site_adp_type
_atom_site_occupancy
_atom_site_symmetry_multiplicity
_atom_site_calc_flag
_atom_site_refinement_flags
_atom_site_disorder_assembly
_atom_site_disorder_group
O1 O 0.50362(12) 0.13120(9) 0.55780(10) 0.0353(3) Uani 1 1 d . . .
O4 O 0.25755(12) 0.02503(10) 0.20597(11) 0.0420(3) Uani 1 1 d . . .
O3 O 0.10909(12) 0.07026(10) 0.14085(11) 0.0398(3) Uani 1 1 d . . .
O2 O 0.50323(14) 0.25405(10) 0.49609(11) 0.0472(4) Uani 1 1 d . . .
C1' C 0.76250(14) 0.38401(12) 0.70142(13) 0.0252(3) Uani 1 1 d . . .
N1D N 0.09962(15) -0.06865(12) 0.04081(13) 0.0392(4) Uani 1 1 d . . .
C2 C 0.57794(14) 0.28984(12) 0.68329(13) 0.0261(4) Uani 1 1 d . . .
C2' C 0.78660(14) 0.46577(12) 0.67339(13) 0.0273(4) Uani 1 1 d . B .
C11' C 0.72642(15) 0.53726(12) 0.66984(14) 0.0286(4) Uani 1 1 d . . .
C1 C 0.68448(14) 0.36567(12) 0.74222(13) 0.0249(3) Uani 1 1 d . . .
O5 O 0.39149(14) 0.21055(12) 0.22607(13) 0.0556(4) Uani 1 1 d D . .
C11 C 0.52637(14) 0.22157(12) 0.57019(14) 0.0269(4) Uani 1 1 d . . .
C8 C 0.84054(16) 0.49824(13) 0.91846(15) 0.0334(4) Uani 1 1 d . . .
H8 H 0.8867 0.5145 0.8899 0.040 Uiso 1 1 calc R . .
C9' C 0.82153(14) 0.31888(12) 0.70153(13) 0.0280(4) Uani 1 1 d . . .
C9 C 0.72921(15) 0.42239(12) 0.85134(14) 0.0278(4) Uani 1 1 d . . .
C10' C 0.90117(15) 0.33731(14) 0.66869(15) 0.0340(4) Uani 1 1 d . . .
C22 C 0.15813(16) 0.01102(13) 0.13217(15) 0.0336(4) Uani 1 1 d . . .
C3 C 0.51266(16) 0.26914(13) 0.72994(15) 0.0331(4) Uani 1 1 d . . .
H3 H 0.4395 0.2166 0.6887 0.040 Uiso 1 1 calc R . .
C10 C 0.66207(17) 0.40029(13) 0.89651(15) 0.0329(4) Uani 1 1 d . . .
C3' C 0.87068(16) 0.48545(14) 0.64657(15) 0.0340(4) Uani 1 1 d . . .
H3' H 0.8898 0.5438 0.6312 0.041 Uiso 1 1 calc R B .
C8' C 0.80460(16) 0.23577(13) 0.73426(15) 0.0348(4) Uani 1 1 d . . .
H8' H 0.7538 0.2234 0.7587 0.042 Uiso 1 1 calc R . .
C6 C 0.8163(2) 0.52572(15) 1.06770(16) 0.0439(5) Uani 1 1 d . . .
H6 H 0.8464 0.5602 1.1409 0.053 Uiso 1 1 calc R . .
C1D C 0.14760(17) -0.13835(14) 0.01611(15) 0.0357(4) Uani 1 1 d . . .
H29 H 0.2051 -0.1414 0.0853 0.043 Uiso 1 1 calc R . .
C7 C 0.88279(18) 0.54851(14) 1.02398(16) 0.0402(5) Uani 1 1 d . . .
H7 H 0.9575 0.5990 1.0674 0.048 Uiso 1 1 calc R . .
C4' C 0.92467(17) 0.42223(15) 0.64241(16) 0.0377(4) Uani 1 1 d . B .
H4' H 0.9786 0.4357 0.6216 0.045 Uiso 1 1 calc R . .
C4 C 0.55261(17) 0.32289(15) 0.83235(16) 0.0380(4) Uani 1 1 d . . .
H4 H 0.5065 0.3083 0.8613 0.046 Uiso 1 1 calc R . .
C7' C 0.86028(19) 0.17352(15) 0.73109(18) 0.0453(5) Uani 1 1 d . . .
H7' H 0.8478 0.1185 0.7532 0.054 Uiso 1 1 calc R . .
C5' C 0.95652(18) 0.27047(16) 0.66585(18) 0.0452(5) Uani 1 1 d . . .
H5' H 1.0089 0.2816 0.6431 0.054 Uiso 1 1 calc R . .
C5 C 0.7084(2) 0.45417(15) 1.00565(16) 0.0426(5) Uani 1 1 d . . .
H5 H 0.6636 0.4402 1.0359 0.051 Uiso 1 1 calc R . .
C6' C 0.9353(2) 0.19038(17) 0.6955(2) 0.0515(6) Uani 1 1 d . . .
H6' H 0.9720 0.1457 0.6919 0.062 Uiso 1 1 calc R . .
N1A N 0.21758(19) 0.25423(16) 0.08498(18) 0.0573(5) Uani 1 1 d D . .
C5D C 0.0992(2) -0.31661(15) -0.07991(19) 0.0468(5) Uani 1 1 d . . .
H5D1 H 0.1525 -0.3257 -0.0140 0.056 Uiso 1 1 calc R . .
H5D2 H 0.0344 -0.3809 -0.1281 0.056 Uiso 1 1 calc R . .
C2D C 0.20881(19) -0.10772(15) -0.03988(18) 0.0431(5) Uani 1 1 d . . .
H43A H 0.2725 -0.0426 0.0068 0.052 Uiso 1 1 calc R . .
H43B H 0.1545 -0.1009 -0.1070 0.052 Uiso 1 1 calc R . .
C1A C 0.20936(19) 0.23810(17) -0.01857(18) 0.0467(5) Uani 1 1 d . . .
H46 H 0.1429 0.2518 -0.0692 0.056 Uiso 1 1 calc R . .
C6D C 0.05375(18) -0.24100(14) -0.05095(18) 0.0417(5) Uani 1 1 d . . .
H6D2 H -0.0074 -0.2387 -0.1175 0.050 Uiso 1 1 calc R . .
H6D1 H 0.0195 -0.2619 -0.0105 0.050 Uiso 1 1 calc R . .
C4D C 0.1612(2) -0.28556(17) -0.1345(2) 0.0513(6) Uani 1 1 d . . .
H49A H 0.1060 -0.2847 -0.2051 0.062 Uiso 1 1 calc R . .
H49B H 0.1946 -0.3340 -0.1467 0.062 Uiso 1 1 calc R . .
C3D C 0.2563(2) -0.18313(17) -0.0658(2) 0.0501(5) Uani 1 1 d . . .
H50A H 0.3156 -0.1858 0.0016 0.060 Uiso 1 1 calc R . .
H50B H 0.2928 -0.1623 -0.1046 0.060 Uiso 1 1 calc R . .
C2A C 0.3191(2) 0.30782(18) 0.0013(2) 0.0559(6) Uani 1 1 d . . .
H54A H 0.3851 0.2963 0.0541 0.067 Uiso 1 1 calc R . .
H54B H 0.3289 0.3769 0.0312 0.067 Uiso 1 1 calc R . .
C6A C 0.1922(2) 0.13235(18) -0.0639(2) 0.0588(6) Uani 1 1 d . . .
H58A H 0.1172 0.0882 -0.0810 0.071 Uiso 1 1 calc R . .
H58B H 0.2529 0.1168 -0.0096 0.071 Uiso 1 1 calc R . .
C5A C 0.1962(3) 0.1135(2) -0.1647(2) 0.0784(9) Uani 1 1 d . . .
H60A H 0.1920 0.0453 -0.1885 0.094 Uiso 1 1 calc R . .
H60B H 0.1286 0.1193 -0.2225 0.094 Uiso 1 1 calc R . .
C3A C 0.3160(4) 0.2918(3) -0.1025(3) 0.0864(10) Uani 1 1 d . . .
H63A H 0.3872 0.3391 -0.0895 0.104 Uiso 1 1 calc R . .
H63B H 0.2501 0.3034 -0.1554 0.104 Uiso 1 1 calc R . .
C4A C 0.3047(3) 0.1857(2) -0.1464(3) 0.0816(9) Uani 1 1 d . . .
H65A H 0.3016 0.1746 -0.2148 0.098 Uiso 1 1 calc R . .
H65B H 0.3723 0.1751 -0.0949 0.098 Uiso 1 1 calc R . .
N1C N 0.25113(16) 0.21155(12) 0.33918(14) 0.0321(3) Uani 1 1 d . . .
C1C C 0.20947(17) 0.20204(14) 0.41198(16) 0.0358(4) Uani 1 1 d . . .
H35 H 0.2653 0.2573 0.4822 0.043 Uiso 1 1 calc R . .
C6C C 0.20301(19) 0.10522(16) 0.43156(19) 0.0446(5) Uani 1 1 d . . .
H41A H 0.2798 0.1016 0.4631 0.054 Uiso 1 1 calc R . .
H41B H 0.1499 0.0494 0.3626 0.054 Uiso 1 1 calc R . .
C2C C 0.09382(19) 0.21107(17) 0.3666(2) 0.0481(5) Uani 1 1 d . . .
H45A H 0.0375 0.1577 0.2962 0.058 Uiso 1 1 calc R . .
H45B H 0.1002 0.2752 0.3556 0.058 Uiso 1 1 calc R . .
C3C C 0.0519(2) 0.2040(2) 0.4427(2) 0.0587(6) Uani 1 1 d . . .
H51A H 0.1044 0.2610 0.5107 0.070 Uiso 1 1 calc R . .
H55B H -0.0253 0.2068 0.4103 0.070 Uiso 1 1 calc R . .
C4C C 0.0467(2) 0.1083(2) 0.4657(2) 0.0594(6) Uani 1 1 d . . .
H55A H 0.0253 0.1079 0.5195 0.071 Uiso 1 1 calc R . .
H4D2 H -0.0132 0.0516 0.3993 0.071 Uiso 1 1 calc R . .
C5C C 0.1611(2) 0.0967(2) 0.5074(2) 0.0616(7) Uani 1 1 d . . .
H56A H 0.1530 0.0315 0.5159 0.074 Uiso 1 1 calc R . .
H56B H 0.2187 0.1484 0.5787 0.074 Uiso 1 1 calc R . .
N1B N 0.45055(15) 0.01744(13) 0.36192(14) 0.0303(3) Uani 1 1 d . . .
C1B C 0.53295(16) 0.06396(14) 0.33345(15) 0.0327(4) Uani 1 1 d . . .
H26 H 0.5258 0.1277 0.3260 0.039 Uiso 1 1 calc R . .
C6B C 0.65539(17) 0.08702(17) 0.42200(16) 0.0413(5) Uani 1 1 d . . .
H40A H 0.6635 0.0255 0.4338 0.050 Uiso 1 1 calc R . .
H40B H 0.6736 0.1332 0.4896 0.050 Uiso 1 1 calc R . .
C2B C 0.50265(19) -0.00190(18) 0.22754(17) 0.0479(5) Uani 1 1 d . . .
H42A H 0.4234 -0.0134 0.1716 0.057 Uiso 1 1 calc R . .
H42B H 0.5058 -0.0666 0.2321 0.057 Uiso 1 1 calc R . .
C5B C 0.73856(19) 0.13344(19) 0.39128(19) 0.0507(5) Uani 1 1 d . . .
H44A H 0.7369 0.1989 0.3884 0.061 Uiso 1 1 calc R . .
H44B H 0.8174 0.1436 0.4470 0.061 Uiso 1 1 calc R . .
C4B C 0.7087(2) 0.0693(2) 0.2837(2) 0.0578(6) Uani 1 1 d . . .
H52A H 0.7609 0.1041 0.2643 0.069 Uiso 1 1 calc R . .
H52B H 0.7200 0.0071 0.2891 0.069 Uiso 1 1 calc R . .
C3B C 0.5857(2) 0.0452(2) 0.1966(2) 0.0618(7) Uani 1 1 d . . .
H57A H 0.5671 -0.0009 0.1288 0.074 Uiso 1 1 calc R . .
H57B H 0.5767 0.1065 0.1848 0.074 Uiso 1 1 calc R . .
C6E C 0.6718(5) 0.3859(5) 0.3727(4) 0.0418(11) Uani 0.805(7) 1 d P A 1
H53A H 0.6176 0.3251 0.3090 0.050 Uiso 0.805(7) 1 calc PR A 1
H6E1 H 0.7054 0.3661 0.4362 0.050 Uiso 0.805(7) 1 calc PR A 1
C2E C 0.5594(3) 0.4866(3) 0.2940(3) 0.0499(9) Uani 0.805(7) 1 d P A 1
H59A H 0.4984 0.4305 0.2273 0.060 Uiso 0.805(7) 1 calc PR A 1
H59B H 0.5250 0.5330 0.3091 0.060 Uiso 0.805(7) 1 calc PR A 1
C4E C 0.7180(6) 0.4762(7) 0.2653(5) 0.078(2) Uani 0.805(7) 1 d P A 1
H61A H 0.7814 0.5155 0.2606 0.094 Uiso 0.805(7) 1 calc PR A 1
H61B H 0.6657 0.4185 0.1979 0.094 Uiso 0.805(7) 1 calc PR A 1
C3E C 0.6537(9) 0.5387(6) 0.2792(9) 0.079(3) Uani 0.805(7) 1 d P A 1
H62A H 0.6196 0.5582 0.2155 0.095 Uiso 0.805(7) 1 calc PR A 1
H62B H 0.7085 0.5999 0.3423 0.095 Uiso 0.805(7) 1 calc PR A 1
C5E C 0.7664(3) 0.4409(3) 0.3598(4) 0.0630(11) Uani 0.805(7) 1 d P A 1
H64A H 0.8046 0.3968 0.3480 0.076 Uiso 0.805(7) 1 calc PR A 1
H64B H 0.8244 0.4984 0.4261 0.076 Uiso 0.805(7) 1 calc PR A 1
C1E C 0.6076(3) 0.4489(2) 0.3859(3) 0.0323(7) Uani 0.805(7) 1 d P A 1
H1E H 0.6616 0.5069 0.4540 0.039 Uiso 0.805(7) 1 calc PR A 1
C2F C 0.6136(13) 0.5360(11) 0.3615(15) 0.047(4) Uani 0.195(7) 1 d P A 2
H2D1 H 0.6731 0.5615 0.4389 0.056 Uiso 0.195(7) 1 calc PR A 2
H2D2 H 0.5542 0.5634 0.3514 0.056 Uiso 0.195(7) 1 calc PR A 2
C4F C 0.753(2) 0.5160(19) 0.3100(19) 0.062(6) Uani 0.195(7) 1 d P A 2
H4F2 H 0.7814 0.5299 0.2636 0.074 Uiso 0.195(7) 1 calc PR A 2
H4F1 H 0.8194 0.5464 0.3849 0.074 Uiso 0.195(7) 1 calc PR A 2
C3F C 0.669(3) 0.570(2) 0.299(3) 0.048(5) Uani 0.195(7) 1 d P A 2
H3D1 H 0.7108 0.6426 0.3298 0.058 Uiso 0.195(7) 1 calc PR A 2
H3D2 H 0.6087 0.5518 0.2225 0.058 Uiso 0.195(7) 1 calc PR A 2
C5F C 0.7097(17) 0.4092(15) 0.2843(19) 0.070(5) Uani 0.195(7) 1 d P A 2
H5E2 H 0.7756 0.3883 0.3090 0.084 Uiso 0.195(7) 1 calc PR A 2
H5E1 H 0.6598 0.3767 0.2055 0.084 Uiso 0.195(7) 1 calc PR A 2
C6F C 0.6433(18) 0.3730(16) 0.3328(13) 0.034(4) Uani 0.195(7) 1 d P A 2
H6E2 H 0.6974 0.3865 0.4096 0.041 Uiso 0.195(7) 1 calc PR A 2
H18 H 0.6007 0.3007 0.2968 0.041 Uiso 0.195(7) 1 calc PR A 2
O1' O 0.61948(15) 0.49996(12) 0.61973(18) 0.0536(4) Uani 0.913(3) 1 d P B 3
O2' O 0.78673(16) 0.62614(12) 0.7113(2) 0.0536(4) Uani 0.913(3) 1 d P B 3
H21 H 0.030(2) -0.0704(18) -0.014(2) 0.053(7) Uiso 1 1 d . . .
H12 H 0.385(2) 0.0052(16) 0.313(2) 0.037(6) Uiso 1 1 d . . .
H15 H 0.2472(18) 0.2671(17) 0.3223(17) 0.034(5) Uiso 1 1 d . . .
H14 H 0.4525(19) -0.0365(19) 0.3661(18) 0.039(6) Uiso 1 1 d . . .
H17 H 0.201(2) 0.163(2) 0.273(2) 0.052(7) Uiso 1 1 d . . .
H13 H 0.4677(19) 0.0596(17) 0.426(2) 0.039(6) Uiso 1 1 d . . .
H16 H 0.326(2) 0.2168(19) 0.372(2) 0.055(7) Uiso 1 1 d . . .
C1F C 0.5594(11) 0.4232(9) 0.3217(13) 0.034(3) Uani 0.195(7) 1 d P A 2
H1D H 0.4919 0.3964 0.2463 0.041 Uiso 0.195(7) 1 calc PR A 2
N1E N 0.5085(5) 0.3927(3) 0.3913(5) 0.0271(9) Uani 0.805(7) 1 d P A 1
H9A H 0.4683 0.3323 0.3383 0.041 Uiso 0.805(7) 1 calc PR A 1
H10A H 0.4619 0.4269 0.3829 0.041 Uiso 0.805(7) 1 calc PR A 1
H11A H 0.5355 0.3849 0.4561 0.041 Uiso 0.805(7) 1 calc PR A 1
N9A N 0.526(3) 0.387(2) 0.394(3) 0.056(8) Uani 0.195(7) 1 d P A 2
H11 H 0.5879 0.4150 0.4628 0.083 Uiso 0.195(7) 1 calc PR A 2
H9 H 0.5041 0.3200 0.3733 0.083 Uiso 0.195(7) 1 calc PR A 2
H10 H 0.4677 0.4038 0.3897 0.083 Uiso 0.195(7) 1 calc PR A 2
O1A O 0.6594(16) 0.5298(13) 0.700(2) 0.0536(4) Uani 0.087(3) 1 d P B 4
O2A O 0.7483(17) 0.6053(13) 0.641(2) 0.0536(4) Uani 0.087(3) 1 d P B 4
H20 H 0.220(3) 0.3170(10) 0.108(3) 0.102(12) Uiso 1 1 d D . .
H1 H 0.3457(13) 0.2336(14) 0.1865(17) 0.059(5) Uiso 1 1 d D . .
H2 H 0.3623(15) 0.1525(8) 0.2238(19) 0.059(5) Uiso 1 1 d D . .
H19 H 0.153(2) 0.211(3) 0.076(4) 0.131(16) Uiso 1 1 d D . .

loop_
_atom_site_aniso_label
_atom_site_aniso_U_11
_atom_site_aniso_U_22
_atom_site_aniso_U_33
_atom_site_aniso_U_23
_atom_site_aniso_U_13
_atom_site_aniso_U_12
O1 0.0459(8) 0.0233(6) 0.0309(7) 0.0081(5) 0.0173(6) 0.0122(6)
O4 0.0358(7) 0.0374(7) 0.0332(7) 0.0091(6) 0.0052(6) 0.0147(6)
O3 0.0396(7) 0.0360(7) 0.0355(7) 0.0078(6) 0.0131(6) 0.0204(6)
O2 0.0686(10) 0.0290(7) 0.0305(7) 0.0127(6) 0.0200(7) 0.0103(7)
C1' 0.0255(8) 0.0216(8) 0.0239(8) 0.0058(6) 0.0116(7) 0.0069(6)
N1D 0.0371(9) 0.0344(9) 0.0341(9) 0.0068(7) 0.0096(8) 0.0196(7)
C2 0.0293(9) 0.0220(8) 0.0280(8) 0.0107(7) 0.0151(7) 0.0101(7)
C2' 0.0285(9) 0.0221(8) 0.0269(8) 0.0063(7) 0.0140(7) 0.0068(7)
C11' 0.0356(9) 0.0222(8) 0.0316(9) 0.0116(7) 0.0204(8) 0.0098(7)
C1 0.0291(8) 0.0195(8) 0.0278(8) 0.0102(7) 0.0150(7) 0.0108(7)
O5 0.0548(10) 0.0507(10) 0.0517(10) 0.0189(8) 0.0222(8) 0.0185(8)
C11 0.0264(8) 0.0236(8) 0.0289(9) 0.0098(7) 0.0141(7) 0.0078(7)
C8 0.0351(10) 0.0261(9) 0.0333(9) 0.0083(7) 0.0169(8) 0.0079(7)
C9' 0.0269(8) 0.0251(8) 0.0251(8) 0.0050(7) 0.0105(7) 0.0094(7)
C9 0.0340(9) 0.0215(8) 0.0282(9) 0.0092(7) 0.0166(8) 0.0113(7)
C10' 0.0279(9) 0.0327(9) 0.0326(9) 0.0038(8) 0.0129(8) 0.0111(7)
C22 0.0340(10) 0.0294(9) 0.0323(9) 0.0113(8) 0.0136(8) 0.0128(8)
C3 0.0308(9) 0.0294(9) 0.0363(10) 0.0110(8) 0.0188(8) 0.0063(7)
C10 0.0418(10) 0.0279(9) 0.0328(9) 0.0106(8) 0.0228(9) 0.0132(8)
C3' 0.0356(10) 0.0304(9) 0.0381(10) 0.0129(8) 0.0229(8) 0.0085(8)
C8' 0.0347(10) 0.0288(9) 0.0349(10) 0.0112(8) 0.0137(8) 0.0134(8)
C6 0.0574(13) 0.0369(11) 0.0316(10) 0.0053(8) 0.0236(10) 0.0149(10)
C1D 0.0374(10) 0.0310(9) 0.0333(10) 0.0108(8) 0.0135(8) 0.0168(8)
C7 0.0439(11) 0.0283(9) 0.0327(10) 0.0041(8) 0.0145(9) 0.0077(8)
C4' 0.0330(10) 0.0402(11) 0.0407(10) 0.0093(9) 0.0244(9) 0.0095(8)
C4 0.0426(11) 0.0384(10) 0.0421(11) 0.0149(9) 0.0306(9) 0.0119(9)
C7' 0.0466(12) 0.0330(10) 0.0505(12) 0.0151(9) 0.0183(10) 0.0225(9)
C5' 0.0341(10) 0.0452(12) 0.0501(12) 0.0048(10) 0.0212(10) 0.0177(9)
C5 0.0571(13) 0.0411(11) 0.0389(11) 0.0131(9) 0.0327(10) 0.0192(10)
C6' 0.0461(12) 0.0419(12) 0.0617(14) 0.0110(10) 0.0222(11) 0.0291(10)
N1A 0.0709(14) 0.0621(14) 0.0651(13) 0.0318(11) 0.0466(12) 0.0370(12)
C5D 0.0536(13) 0.0309(10) 0.0566(13) 0.0114(9) 0.0314(11) 0.0164(9)
C2D 0.0439(11) 0.0349(10) 0.0462(12) 0.0166(9) 0.0208(10) 0.0139(9)
C1A 0.0452(12) 0.0509(13) 0.0492(12) 0.0218(10) 0.0245(10) 0.0251(10)
C6D 0.0410(11) 0.0322(10) 0.0458(11) 0.0089(9) 0.0207(9) 0.0134(9)
C4D 0.0641(15) 0.0475(12) 0.0523(13) 0.0156(11) 0.0351(12) 0.0301(11)
C3D 0.0521(13) 0.0552(13) 0.0557(13) 0.0243(11) 0.0351(12) 0.0233(11)
C2A 0.0619(15) 0.0456(13) 0.0756(17) 0.0250(12) 0.0447(14) 0.0244(11)
C6A 0.0490(13) 0.0496(13) 0.0735(17) 0.0168(12) 0.0326(13) 0.0164(11)
C5A 0.079(2) 0.081(2) 0.0605(17) 0.0061(15) 0.0262(15) 0.0458(17)
C3A 0.132(3) 0.088(2) 0.112(3) 0.059(2) 0.099(3) 0.065(2)
C4A 0.112(3) 0.085(2) 0.083(2) 0.0283(17) 0.074(2) 0.044(2)
N1C 0.0373(9) 0.0242(8) 0.0357(9) 0.0090(7) 0.0213(8) 0.0106(7)
C1C 0.0374(10) 0.0336(10) 0.0378(10) 0.0107(8) 0.0229(9) 0.0115(8)
C6C 0.0419(11) 0.0474(12) 0.0565(13) 0.0303(11) 0.0288(10) 0.0209(10)
C2C 0.0437(12) 0.0473(12) 0.0643(14) 0.0273(11) 0.0319(11) 0.0220(10)
C3C 0.0515(14) 0.0629(15) 0.0821(18) 0.0277(14) 0.0483(14) 0.0255(12)
C4C 0.0450(13) 0.0764(17) 0.0660(16) 0.0336(14) 0.0367(12) 0.0163(12)
C5C 0.0510(14) 0.0833(18) 0.0672(16) 0.0488(15) 0.0355(13) 0.0260(13)
N1B 0.0299(9) 0.0284(8) 0.0280(8) 0.0108(7) 0.0118(7) 0.0116(7)
C1B 0.0330(9) 0.0317(9) 0.0346(10) 0.0137(8) 0.0176(8) 0.0142(8)
C6B 0.0343(10) 0.0502(12) 0.0357(10) 0.0119(9) 0.0166(9) 0.0172(9)
C2B 0.0439(12) 0.0579(13) 0.0331(10) 0.0091(10) 0.0190(9) 0.0149(10)
C5B 0.0372(11) 0.0580(14) 0.0541(13) 0.0149(11) 0.0248(10) 0.0171(10)
C4B 0.0534(14) 0.0745(17) 0.0601(15) 0.0237(13) 0.0383(12) 0.0304(13)
C3B 0.0578(15) 0.0881(19) 0.0452(13) 0.0220(13) 0.0332(12) 0.0262(14)
C6E 0.037(3) 0.053(3) 0.037(3) 0.014(2) 0.020(2) 0.020(2)
C2E 0.050(2) 0.055(2) 0.057(2) 0.0375(19) 0.0312(18) 0.0218(17)
C4E 0.064(4) 0.126(7) 0.060(4) 0.042(4) 0.046(3) 0.026(4)
C3E 0.082(5) 0.084(6) 0.090(5) 0.062(5) 0.053(4) 0.022(4)
C5E 0.0471(19) 0.098(3) 0.055(2) 0.027(2) 0.0347(19) 0.0285(19)
C1E 0.0312(15) 0.0311(13) 0.0336(19) 0.0119(12) 0.0184(15) 0.0076(11)
C2F 0.043(7) 0.040(7) 0.071(10) 0.031(7) 0.034(8) 0.019(6)
C4F 0.052(12) 0.088(16) 0.068(14) 0.028(11) 0.050(11) 0.023(11)
C3F 0.036(8) 0.050(12) 0.080(13) 0.039(11) 0.045(9) 0.008(8)
C5F 0.067(11) 0.093(13) 0.075(13) 0.021(11) 0.058(11) 0.030(10)
C6F 0.030(9) 0.034(6) 0.028(9) 0.000(8) 0.013(8) 0.010(6)
O1' 0.0413(7) 0.0256(6) 0.0783(12) 0.0105(7) 0.0237(8) 0.0123(5)
O2' 0.0413(7) 0.0256(6) 0.0783(12) 0.0105(7) 0.0237(8) 0.0123(5)
C1F 0.026(6) 0.039(6) 0.030(7) 0.009(5) 0.014(6) 0.007(5)
N1E 0.0290(18) 0.0207(14) 0.0437(18) 0.0160(13) 0.0252(15) 0.0123(14)
N9A 0.051(12) 0.075(13) 0.052(10) 0.015(8) 0.027(8) 0.050(9)
O1A 0.0413(7) 0.0256(6) 0.0783(12) 0.0105(7) 0.0237(8) 0.0123(5)
O2A 0.0413(7) 0.0256(6) 0.0783(12) 0.0105(7) 0.0237(8) 0.0123(5)

loop_
_atom_type_symbol
_atom_type_description
_atom_type_scat_dispersion_real
_atom_type_scat_dispersion_imag
_atom_type_scat_source
C C 0.0033 0.0016 'International Tables Vol C Tables 4.2.6.8 and 6.1.1.4'
H H 0.0000 0.0000 'International Tables Vol C Tables 4.2.6.8 and 6.1.1.4'
N N 0.0061 0.0033 'International Tables Vol C Tables 4.2.6.8 and 6.1.1.4'
O O 0.0106 0.0060 'International Tables Vol C Tables 4.2.6.8 and 6.1.1.4'

loop_
_geom_angle_atom_site_label_1
_geom_angle_atom_site_label_2
_geom_angle_atom_site_label_3
_geom_angle
C2' C1' C9' 119.57(16)
C2' C1' C1 122.20(15)
C9' C1' C1 117.97(14)
C22 N1D C1D 124.03(16)
C22 N1D H21 115.8(15)
C1D N1D H21 119.0(15)
C1 C2 C3 120.01(16)
C1 C2 C11 123.68(16)
C3 C2 C11 116.23(15)
C1' C2' C3' 119.90(16)
C1' C2' C11' 122.62(15)
C3' C2' C11' 117.48(15)
O2A C11' O1A 119.3(12)
O2A C11' O2' 42.4(11)
O1A C11' O2' 103.6(9)
O2A C11' O1' 105.1(10)
O1A C11' O1' 48.3(10)
O2' C11' O1' 126.29(18)
O2A C11' C2' 119.4(9)
O1A C11' C2' 121.3(8)
O2' C11' C2' 117.20(17)
O1' C11' C2' 116.39(15)
C2 C1 C9 119.59(16)
C2 C1 C1' 122.32(15)
C9 C1 C1' 117.68(15)
H1 O5 H2 117.0(3)
O2 C11 O1 123.91(17)
O2 C11 C2 120.67(15)
O1 C11 C2 115.30(15)
C7 C8 C9 121.30(19)
C7 C8 H8 119.4
C9 C8 H8 119.4
C8' C9' C10' 118.09(16)
C8' C9' C1' 122.45(16)
C10' C9' C1' 119.46(16)
C8 C9 C10 117.89(16)
C8 C9 C1 122.66(17)
C10 C9 C1 119.41(16)
C4' C10' C5' 121.85(19)
C4' C10' C9' 119.15(17)
C5' C10' C9' 118.98(18)
O4 C22 O3 121.66(17)
O4 C22 N1D 120.45(17)
O3 C22 N1D 117.89(17)
C4 C3 C2 121.30(17)
C4 C3 H3 119.4
C2 C3 H3 119.4
C4 C10 C5 121.88(18)
C4 C10 C9 118.90(17)
C5 C10 C9 119.18(18)
C4' C3' C2' 121.26(17)
C4' C3' H3' 119.4
C2' C3' H3' 119.4
C7' C8' C9' 121.08(19)
C7' C8' H8' 119.5
C9' C8' H8' 119.5
C5 C6 C7 120.24(19)
C5 C6 H6 119.9
C7 C6 H6 119.9
N1D C1D C6D 109.84(16)
N1D C1D C2D 113.07(16)
C6D C1D C2D 110.46(17)
N1D C1D H29 107.8
C6D C1D H29 107.8
C2D C1D H29 107.8
C8 C7 C6 120.31(19)
C8 C7 H7 119.8
C6 C7 H7 119.8
C3' C4' C10' 120.52(17)
C3' C4' H4' 119.7
C10' C4' H4' 119.7
C3 C4 C10 120.78(18)
C3 C4 H4 119.6
C10 C4 H4 119.6
C8' C7' C6' 120.4(2)
C8' C7' H7' 119.8
C6' C7' H7' 119.8
C6' C5' C10' 120.8(2)
C6' C5' H5' 119.6
C10' C5' H5' 119.6
C6 C5 C10 121.1(2)
C6 C5 H5 119.5
C10 C5 H5 119.5
C5' C6' C7' 120.64(19)
C5' C6' H6' 119.7
C7' C6' H6' 119.7
C1A N1A H20 108(2)
C1A N1A H19 110(3)
H20 N1A H19 107(3)
C4D C5D C6D 112.24(18)
C4D C5D H5D1 109.2
C6D C5D H5D1 109.2
C4D C5D H5D2 109.2
C6D C5D H5D2 109.2
H5D1 C5D H5D2 107.9
C1D C2D C3D 111.53(16)
C1D C2D H43A 109.3
C3D C2D H43A 109.3
C1D C2D H43B 109.3
C3D C2D H43B 109.3
H43A C2D H43B 108.0
N1A C1A C6A 108.56(19)
N1A C1A C2A 108.1(2)
C6A C1A C2A 110.9(2)
N1A C1A H46 109.7
C6A C1A H46 109.7
C2A C1A H46 109.7
C1D C6D C5D 111.96(18)
C1D C6D H6D2 109.2
C5D C6D H6D2 109.2
C1D C6D H6D1 109.2
C5D C6D H6D1 109.2
H6D2 C6D H6D1 107.9
C5D C4D C3D 110.53(19)
C5D C4D H49A 109.5
C3D C4D H49A 109.5
C5D C4D H49B 109.5
C3D C4D H49B 109.5
H49A C4D H49B 108.1
C2D C3D C4D 110.94(19)
C2D C3D H50A 109.5
C4D C3D H50A 109.5
C2D C3D H50B 109.5
C4D C3D H50B 109.5
H50A C3D H50B 108.0
C1A C2A C3A 110.0(3)
C1A C2A H54A 109.7
C3A C2A H54A 109.7
C1A C2A H54B 109.7
C3A C2A H54B 109.7
H54A C2A H54B 108.2
C1A C6A C5A 111.3(2)
C1A C6A H58A 109.4
C5A C6A H58A 109.4
C1A C6A H58B 109.4
C5A C6A H58B 109.4
H58A C6A H58B 108.0
C4A C5A C6A 112.0(2)
C4A C5A H60A 109.2
C6A C5A H60A 109.2
C4A C5A H60B 109.2
C6A C5A H60B 109.2
H60A C5A H60B 107.9
C2A C3A C4A 109.4(2)
C2A C3A H63A 109.8
C4A C3A H63A 109.8
C2A C3A H63B 109.8
C4A C3A H63B 109.8
H63A C3A H63B 108.2
C5A C4A C3A 109.6(3)
C5A C4A H65A 109.8
C3A C4A H65A 109.8
C5A C4A H65B 109.8
C3A C4A H65B 109.8
H65A C4A H65B 108.2
C1C N1C H15 109.9(13)
C1C N1C H17 110.8(16)
H15 N1C H17 101(2)
C1C N1C H16 109.6(16)
H15 N1C H16 109(2)
H17 N1C H16 116(2)
N1C C1C C2C 110.27(17)
N1C C1C C6C 110.96(16)
C2C C1C C6C 110.84(17)
N1C C1C H35 108.2
C2C C1C H35 108.2
C6C C1C H35 108.2
C1C C6C C5C 110.45(19)
C1C C6C H41A 109.6
C5C C6C H41A 109.6
C1C C6C H41B 109.6
C5C C6C H41B 109.6
H41A C6C H41B 108.1
C1C C2C C3C 110.49(19)
C1C C2C H45A 109.6
C3C C2C H45A 109.6
C1C C2C H45B 109.6
C3C C2C H45B 109.6
H45A C2C H45B 108.1
C4C C3C C2C 111.0(2)
C4C C3C H51A 109.4
C2C C3C H51A 109.4
C4C C3C H55B 109.4
C2C C3C H55B 109.4
H51A C3C H55B 108.0
C5C C4C C3C 111.4(2)
C5C C4C H55A 109.3
C3C C4C H55A 109.3
C5C C4C H4D2 109.3
C3C C4C H4D2 109.3
H55A C4C H4D2 108.0
C4C C5C C6C 111.5(2)
C4C C5C H56A 109.3
C6C C5C H56A 109.3
C4C C5C H56B 109.3
C6C C5C H56B 109.3
H56A C5C H56B 108.0
C1B N1B H12 109.1(15)
C1B N1B H14 110.4(16)
H12 N1B H14 105(2)
C1B N1B H13 109.8(13)
H12 N1B H13 111(2)
H14 N1B H13 111(2)
N1B C1B C2B 109.98(17)
N1B C1B C6B 110.51(16)
C2B C1B C6B 111.88(17)
N1B C1B H26 108.1
C2B C1B H26 108.1
C6B C1B H26 108.1
C1B C6B C5B 109.94(17)
C1B C6B H40A 109.7
C5B C6B H40A 109.7
C1B C6B H40B 109.7
C5B C6B H40B 109.7
H40A C6B H40B 108.2
C1B C2B C3B 110.66(19)
C1B C2B H42A 109.5
C3B C2B H42A 109.5
C1B C2B H42B 109.5
C3B C2B H42B 109.5
H42A C2B H42B 108.1
C4B C5B C6B 111.9(2)
C4B C5B H44A 109.2
C6B C5B H44A 109.2
C4B C5B H44B 109.2
C6B C5B H44B 109.2
H44A C5B H44B 107.9
C3B C4B C5B 111.5(2)
C3B C4B H52A 109.3
C5B C4B H52A 109.3
C3B C4B H52B 109.3
C5B C4B H52B 109.3
H52A C4B H52B 108.0
C4B C3B C2B 110.9(2)
C4B C3B H57A 109.5
C2B C3B H57A 109.5
C4B C3B H57B 109.5
C2B C3B H57B 109.5
H57A C3B H57B 108.0
C1E C6E C5E 111.4(4)
C1E C6E H53A 109.3
C5E C6E H53A 109.3
C1E C6E H6E1 109.3
C5E C6E H6E1 109.3
H53A C6E H6E1 108.0
C3E C2E C1E 110.1(5)
C3E C2E H59A 109.6
C1E C2E H59A 109.6
C3E C2E H59B 109.6
C1E C2E H59B 109.6
H59A C2E H59B 108.2
C3E C4E C5E 110.0(6)
C3E C4E H61A 109.7
C5E C4E H61A 109.7
C3E C4E H61B 109.7
C5E C4E H61B 109.7
H61A C4E H61B 108.2
C4E C3E C2E 113.3(6)
C4E C3E H62A 108.9
C2E C3E H62A 108.9
C4E C3E H62B 108.9
C2E C3E H62B 108.9
H62A C3E H62B 107.7
C6E C5E C4E 110.6(4)
C6E C5E H64A 109.5
C4E C5E H64A 109.5
C6E C5E H64B 109.5
C4E C5E H64B 109.5
H64A C5E H64B 108.1
N1E C1E C6E 111.8(4)
N1E C1E C2E 107.1(4)
C6E C1E C2E 112.1(3)
N1E C1E H1E 108.6
C6E C1E H1E 108.6
C2E C1E H1E 108.6
C1F C2F C3F 110.5(16)
C1F C2F H2D1 109.5
C3F C2F H2D1 109.5
C1F C2F H2D2 109.5
C3F C2F H2D2 109.5
H2D1 C2F H2D2 108.1
C5F C4F C3F 118.4(19)
C5F C4F H4F2 107.7
C3F C4F H4F2 107.7
C5F C4F H4F1 107.7
C3F C4F H4F1 107.7
H4F2 C4F H4F1 107.1
C2F C3F C4F 106(2)
C2F C3F H3D1 110.5
C4F C3F H3D1 110.5
C2F C3F H3D2 110.5
C4F C3F H3D2 110.5
H3D1 C3F H3D2 108.7
C4F C5F C6F 114.9(16)
C4F C5F H5E2 108.5
C6F C5F H5E2 108.5
C4F C5F H5E1 108.5
C6F C5F H5E1 108.5
H5E2 C5F H5E1 107.5
C5F C6F C1F 111.4(17)
C5F C6F H6E2 109.3
C1F C6F H6E2 109.3
C5F C6F H18 109.3
C1F C6F H18 109.3
H6E2 C6F H18 108.0
N9A C1F C2F 112.1(16)
N9A C1F C6F 97.6(16)
C2F C1F C6F 114.0(12)
N9A C1F H1D 110.9
C2F C1F H1D 110.9
C6F C1F H1D 110.9
C1F N9A H11 109.5
C1F N9A H9 109.5
H11 N9A H9 109.5
C1F N9A H10 109.5
H11 N9A H10 109.5
H9 N9A H10 109.5

loop_
_geom_bond_atom_site_label_1
_geom_bond_atom_site_label_2
_geom_bond_distance
O1 C11 1.261(2)
O4 C22 1.260(2)
O3 C22 1.276(2)
O2 C11 1.236(2)
C1' C2' 1.380(2)
C1' C9' 1.431(2)
C1' C1 1.497(2)
N1D C22 1.354(3)
N1D C1D 1.457(2)
N1D H21 0.94(3)
C2 C1 1.379(3)
C2 C3 1.416(3)
C2 C11 1.515(3)
C2' C3' 1.418(3)
C2' C11' 1.516(2)
C11' O2A 1.21(2)
C11' O1A 1.23(2)
C11' O2' 1.232(2)
C11' O1' 1.249(3)
C1 C9 1.436(3)
O5 H1 0.8500(4)
O5 H2 0.8500(3)
C8 C7 1.376(3)
C8 C9 1.421(3)
C8 H8 0.9500
C9' C8' 1.425(3)
C9' C10' 1.425(3)
C9 C10 1.423(3)
C10' C4' 1.405(3)
C10' C5' 1.420(3)
C3 C4 1.357(3)
C3 H3 0.9500
C10 C4 1.413(3)
C10 C5 1.421(3)
C3' C4' 1.364(3)
C3' H3' 0.9500
C8' C7' 1.368(3)
C8' H8' 0.9500
C6 C5 1.364(3)
C6 C7 1.399(3)
C6 H6 0.9500
C1D C6D 1.521(3)
C1D C2D 1.522(3)
C1D H29 1.0000
C7 H7 0.9500
C4' H4' 0.9500
C4 H4 0.9500
C7' C6' 1.396(3)
C7' H7' 0.9500
C5' C6' 1.366(3)
C5' H5' 0.9500
C5 H5 0.9500
C6' H6' 0.9500
N1A C1A 1.477(3)
N1A H20 0.9200(3)
N1A H19 0.9200(4)
C5D C4D 1.514(3)
C5D C6D 1.522(3)
C5D H5D1 0.9900
C5D H5D2 0.9900
C2D C3D 1.525(3)
C2D H43A 0.9900
C2D H43B 0.9900
C1A C6A 1.504(3)
C1A C2A 1.506(3)
C1A H46 1.0000
C6D H6D2 0.9900
C6D H6D1 0.9900
C4D C3D 1.526(4)
C4D H49A 0.9900
C4D H49B 0.9900
C3D H50A 0.9900
C3D H50B 0.9900
C2A C3A 1.514(4)
C2A H54A 0.9900
C2A H54B 0.9900
C6A C5A 1.522(4)
C6A H58A 0.9900
C6A H58B 0.9900
C5A C4A 1.519(5)
C5A H60A 0.9900
C5A H60B 0.9900
C3A C4A 1.531(4)
C3A H63A 0.9900
C3A H63B 0.9900
C4A H65A 0.9900
C4A H65B 0.9900
N1C C1C 1.483(2)
N1C H15 0.92(2)
N1C H17 0.91(3)
N1C H16 0.92(3)
C1C C2C 1.515(3)
C1C C6C 1.516(3)
C1C H35 1.0000
C6C C5C 1.527(3)
C6C H41A 0.9900
C6C H41B 0.9900
C2C C3C 1.529(3)
C2C H45A 0.9900
C2C H45B 0.9900
C3C C4C 1.522(4)
C3C H51A 0.9900
C3C H55B 0.9900
C4C C5C 1.519(4)
C4C H55A 0.9900
C4C H4D2 0.9900
C5C H56A 0.9900
C5C H56B 0.9900
N1B C1B 1.493(2)
N1B H12 0.82(3)
N1B H14 0.82(3)
N1B H13 0.93(2)
C1B C2B 1.503(3)
C1B C6B 1.520(3)
C1B H26 1.0000
C6B C5B 1.526(3)
C6B H40A 0.9900
C6B H40B 0.9900
C2B C3B 1.530(3)
C2B H42A 0.9900
C2B H42B 0.9900
C5B C4B 1.517(4)
C5B H44A 0.9900
C5B H44B 0.9900
C4B C3B 1.515(4)
C4B H52A 0.9900
C4B H52B 0.9900
C3B H57A 0.9900
C3B H57B 0.9900
C6E C1E 1.509(7)
C6E C5E 1.514(7)
C6E H53A 0.9900
C6E H6E1 0.9900
C2E C3E 1.515(9)
C2E C1E 1.516(5)
C2E H59A 0.9900
C2E H59B 0.9900
C4E C3E 1.508(12)
C4E C5E 1.524(9)
C4E H61A 0.9900
C4E H61B 0.9900
C3E H62A 0.9900
C3E H62B 0.9900
C5E H64A 0.9900
C5E H64B 0.9900
C1E N1E 1.502(5)
C1E H1E 1.0000
C2F C1F 1.529(19)
C2F C3F 1.56(3)
C2F H2D1 0.9900
C2F H2D2 0.9900
C4F C5F 1.46(3)
C4F C3F 1.56(4)
C4F H4F2 0.9900
C4F H4F1 0.9900
C3F H3D1 0.9900
C3F H3D2 0.9900
C5F C6F 1.50(3)
C5F H5E2 0.9900
C5F H5E1 0.9900
C6F C1F 1.52(3)
C6F H6E2 0.9900
C6F H18 0.9900
C1F N9A 1.51(3)
C1F H1D 1.0000
N1E H9A 0.9100
N1E H10A 0.9100
N1E H11A 0.9100
N9A H11 0.9100
N9A H9 0.9100
N9A H10 0.9100

loop_
_geom_torsion_atom_site_label_1
_geom_torsion_atom_site_label_2
_geom_torsion_atom_site_label_3
_geom_torsion_atom_site_label_4
_geom_torsion
C9' C1' C2' C3' -1.0(2)
C1 C1' C2' C3' 173.01(16)
C9' C1' C2' C11' 179.09(15)
C1 C1' C2' C11' -6.9(3)
C1' C2' C11' O2A -177.2(14)
C3' C2' C11' O2A 2.8(14)
C1' C2' C11' O1A 6.0(13)
C3' C2' C11' O1A -173.9(13)
C1' C2' C11' O2' 134.4(2)
C3' C2' C11' O2' -45.5(3)
C1' C2' C11' O1' -49.4(3)
C3' C2' C11' O1' 130.6(2)
C3 C2 C1 C9 0.8(2)
C11 C2 C1 C9 -175.96(14)
C3 C2 C1 C1' 173.27(15)
C11 C2 C1 C1' -3.5(2)
C2' C1' C1 C2 110.58(19)
C9' C1' C1 C2 -75.4(2)
C2' C1' C1 C9 -76.9(2)
C9' C1' C1 C9 97.21(18)
C1 C2 C11 O2 -64.2(2)
C3 C2 C11 O2 118.87(19)
C1 C2 C11 O1 119.77(18)
C3 C2 C11 O1 -57.2(2)
C2' C1' C9' C8' 177.09(16)
C1 C1' C9' C8' 2.9(2)
C2' C1' C9' C10' -2.4(2)
C1 C1' C9' C10' -176.63(15)
C7 C8 C9 C10 0.4(3)
C7 C8 C9 C1 -177.27(17)
C2 C1 C9 C8 176.76(16)
C1' C1 C9 C8 4.0(2)
C2 C1 C9 C10 -0.9(2)
C1' C1 C9 C10 -173.64(15)
C8' C9' C10' C4' -176.09(17)
C1' C9' C10' C4' 3.4(3)
C8' C9' C10' C5' 2.5(3)
C1' C9' C10' C5' -178.02(16)
C1D N1D C22 O4 -5.3(3)
C1D N1D C22 O3 175.13(18)
C1 C2 C3 C4 0.2(3)
C11 C2 C3 C4 177.25(17)
C8 C9 C10 C4 -177.88(17)
C1 C9 C10 C4 -0.1(3)
C8 C9 C10 C5 -0.1(3)
C1 C9 C10 C5 177.68(16)
C1' C2' C3' C4' 3.4(3)
C11' C2' C3' C4' -176.62(17)
C10' C9' C8' C7' -2.1(3)
C1' C9' C8' C7' 178.45(18)
C22 N1D C1D C6D 148.0(2)
C22 N1D C1D C2D -88.1(2)
C9 C8 C7 C6 0.0(3)
C5 C6 C7 C8 -0.8(3)
C2' C3' C4' C10' -2.4(3)
C5' C10' C4' C3' -179.56(19)
C9' C10' C4' C3' -1.0(3)
C2 C3 C4 C10 -1.2(3)
C5 C10 C4 C3 -176.57(19)
C9 C10 C4 C3 1.2(3)
C9' C8' C7' C6' 0.0(3)
C4' C10' C5' C6' 177.6(2)
C9' C10' C5' C6' -0.9(3)
C7 C6 C5 C10 1.1(3)
C4 C10 C5 C6 177.1(2)
C9 C10 C5 C6 -0.7(3)
C10' C5' C6' C7' -1.2(3)
C8' C7' C6' C5' 1.6(3)
N1D C1D C2D C3D -179.18(17)
C6D C1D C2D C3D -55.6(2)
N1D C1D C6D C5D 179.46(17)
C2D C1D C6D C5D 54.1(2)
C4D C5D C6D C1D -54.4(3)
C6D C5D C4D C3D 54.7(3)
C1D C2D C3D C4D 57.0(2)
C5D C4D C3D C2D -55.8(3)
N1A C1A C2A C3A 178.3(2)
C6A C1A C2A C3A 59.4(3)
N1A C1A C6A C5A -173.7(2)
C2A C1A C6A C5A -55.1(3)
C1A C6A C5A C4A 53.6(3)
C1A C2A C3A C4A -61.1(3)
C6A C5A C4A C3A -55.2(4)
C2A C3A C4A C5A 58.7(4)
N1C C1C C6C C5C 179.48(18)
C2C C1C C6C C5C -57.6(2)
N1C C1C C2C C3C -178.54(18)
C6C C1C C2C C3C 58.2(3)
C1C C2C C3C C4C -56.4(3)
C2C C3C C4C C5C 54.6(3)
C3C C4C C5C C6C -54.4(3)
C1C C6C C5C C4C 55.7(3)
N1B C1B C6B C5B 179.35(17)
C2B C1B C6B C5B 56.4(2)
N1B C1B C2B C3B 179.48(18)
C6B C1B C2B C3B -57.3(2)
C1B C6B C5B C4B -54.8(3)
C6B C5B C4B C3B 54.8(3)
C5B C4B C3B C2B -54.7(3)
C1B C2B C3B C4B 55.9(3)
C5E C4E C3E C2E -55.8(9)
C1E C2E C3E C4E 54.3(9)
C1E C6E C5E C4E -56.7(6)
C3E C4E C5E C6E 55.9(8)
C5E C6E C1E N1E 176.1(4)
C5E C6E C1E C2E 55.8(4)
C3E C2E C1E N1E -176.5(5)
C3E C2E C1E C6E -53.5(6)
C1F C2F C3F C4F -54(3)
C5F C4F C3F C2F 51(3)
C3F C4F C5F C6F -47(3)
C4F C5F C6F C1F 44(3)
C3F C2F C1F N9A 169(2)
C3F C2F C1F C6F 59(2)
C5F C6F C1F N9A -169.8(17)
C5F C6F C1F C2F -51.5(19)
